data_1554058
loop_
_publ_author_name
'Jeeva, Mani'
'Prabhu, G. Venkatesa'
'Boobalan, Maria susai'
'Rajesh, Chinnaiyan Mahalingam'

_publ_section_title
;
 Interactions and Inhibition Effect of Urea-Derived Mannich Bases on a
 Mild Steel Surface in HCl
;
_journal_issue 38
_journal_name_full 'The Journal of Physical Chemistry C'
_journal_page_first 22025
_journal_paper_doi 10.1021/acs.jpcc.5b05788
_journal_volume 119
_journal_year 2015
_chemical_formula_moiety 'C12 H18 N4 O'
_chemical_formula_sum 'C12 H18 N4 O'
_chemical_formula_weight 234.30
_chemical_melting_point 432.3(2)
_chemical_name_systematic 1-(piperidin-1-yl(pyridin-4-yl)methyl)urea
_space_group_IT_number 43
_space_group_name_Hall 'F 2 -2d'
_space_group_name_H-M_alt 'F d d 2'
_symmetry_cell_setting orthorhombic
_symmetry_Int_Tables_number 43
_symmetry_space_group_name_H-M 'F d d 2'
_atom_sites_solution_hydrogens geom
_atom_sites_solution_primary direct
_atom_sites_solution_secondary difmap
_audit_creation_method SHELXL-97
_cell_angle_alpha 90.00
_cell_angle_beta 90.00
_cell_angle_gamma 90.00
_cell_formula_units_Z 16
_cell_length_a 12.6630(17)
_cell_length_b 33.528(4)
_cell_length_c 12.2027(12)
_cell_measurement_reflns_used 1174
_cell_measurement_temperature 296(2)
_cell_measurement_theta_max 28.47
_cell_measurement_theta_min 2.94
_cell_volume 5180.8(11)
_computing_cell_refinement 'Agilent CrysAlisPro'
_computing_data_collection 'Agilent CrysAlisPro'
_computing_data_reduction 'Agilent CrysAlisPro'
_computing_molecular_graphics Wingx
_computing_publication_material Wingx
_computing_structure_refinement 'SHELXL-97 (Sheldrick, 2008)'
_computing_structure_solution 'SHELXL-97 (Sheldrick, 2008)'
_diffrn_ambient_temperature 296(2)
_diffrn_detector_area_resol_mean 16.2760
_diffrn_measured_fraction_theta_full 0.983
_diffrn_measured_fraction_theta_max 0.983
_diffrn_measurement_device_type 'SuperNova, Single source at offset), Eos'
_diffrn_measurement_method 'phi and omega scans'
_diffrn_radiation_monochromator graphite
_diffrn_radiation_probe x-ray
_diffrn_radiation_type MoK\a
_diffrn_radiation_wavelength 0.71073
_diffrn_reflns_av_R_equivalents 0.0309
_diffrn_reflns_av_sigmaI/netI 0.0474
_diffrn_reflns_limit_h_max 16
_diffrn_reflns_limit_h_min -9
_diffrn_reflns_limit_k_max 41
_diffrn_reflns_limit_k_min -42
_diffrn_reflns_limit_l_max 8
_diffrn_reflns_limit_l_min -16
_diffrn_reflns_number 3393
_diffrn_reflns_theta_full 28.53
_diffrn_reflns_theta_max 28.53
_diffrn_reflns_theta_min 2.95
_diffrn_source 'fine-focus sealed tube'
_diffrn_source_type 'sealed tube'
_exptl_absorpt_coefficient_mu 0.080
_exptl_absorpt_correction_T_max 0.9881
_exptl_absorpt_correction_T_min 0.9763
_exptl_absorpt_correction_type none
_exptl_crystal_colour colorless
_exptl_crystal_density_diffrn 1.202
_exptl_crystal_density_method 'not measured'
_exptl_crystal_description Block
_exptl_crystal_F_000 2016
_exptl_crystal_size_max 0.30
_exptl_crystal_size_mid 0.20
_exptl_crystal_size_min 0.15
_refine_diff_density_max 0.179
_refine_diff_density_min -0.156
_refine_diff_density_rms 0.042
_refine_ls_abs_structure_details 'Flack H D (1983), Acta Cryst. A39, 876-881'
_refine_ls_abs_structure_Flack -3(2)
_refine_ls_extinction_coef 0.0014(3)
_refine_ls_extinction_expression Fc^*^=kFc[1+0.001xFc^2^\l^3^/sin(2\q)]^-1/4^
_refine_ls_extinction_method SHELXL
_refine_ls_goodness_of_fit_ref 1.063
_refine_ls_hydrogen_treatment mixed
_refine_ls_matrix_type full
_refine_ls_number_parameters 159
_refine_ls_number_reflns 2014
_refine_ls_number_restraints 1
_refine_ls_restrained_S_all 1.063
_refine_ls_R_factor_all 0.0705
_refine_ls_R_factor_gt 0.0533
_refine_ls_shift/su_max 0.000
_refine_ls_shift/su_mean 0.000
_refine_ls_structure_factor_coef Fsqd
_refine_ls_weighting_details 'calc w=1/[\s^2^(Fo^2^)+(0.0787P)^2^+0.0000P] where P=(Fo^2^+2Fc^2^)/3'
_refine_ls_weighting_scheme calc
_refine_ls_wR_factor_gt 0.1345
_refine_ls_wR_factor_ref 0.1543
_reflns_number_gt 1540
_reflns_number_total 2014
_reflns_threshold_expression >2\s(I)
_cod_data_source_file jp5b05788_si_004.cif
_cod_data_source_block mdj
_cod_database_code 1554058

loop_
_symmetry_equiv_pos_as_xyz
'x, y, z'
'-x, -y, z'
'x+1/4, -y+1/4, z+1/4'
'-x+1/4, y+1/4, z+1/4'
'x, y+1/2, z+1/2'
'-x, -y+1/2, z+1/2'
'x+1/4, -y+3/4, z+3/4'
'-x+1/4, y+3/4, z+3/4'
'x+1/2, y, z+1/2'
'-x+1/2, -y, z+1/2'
'x+3/4, -y+1/4, z+3/4'
'-x+3/4, y+1/4, z+3/4'
'x+1/2, y+1/2, z'
'-x+1/2, -y+1/2, z'
'x+3/4, -y+3/4, z+1/4'
'-x+3/4, y+3/4, z+1/4'

loop_
_atom_site_label
_atom_site_type_symbol
_atom_site_fract_x
_atom_site_fract_y
_atom_site_fract_z
_atom_site_U_iso_or_equiv
_atom_site_adp_type
_atom_site_occupancy
_atom_site_symmetry_multiplicity
_atom_site_calc_flag
_atom_site_refinement_flags
O1 O 0.08366(16) 0.39974(7) 0.99281(19) 0.0559(6) Uani 1 1 d .
N3 N 0.1725(2) 0.40254(7) 0.8314(2) 0.0496(7) Uani 1 1 d .
C12 C 0.1577(2) 0.38814(8) 0.9345(2) 0.0436(7) Uani 1 1 d .
N1 N -0.0093(2) 0.40861(9) 0.4591(2) 0.0601(8) Uani 1 1 d .
N2 N 0.1589(2) 0.47338(8) 0.7806(2) 0.0488(7) Uani 1 1 d .
C11 C 0.1087(2) 0.43381(8) 0.7845(3) 0.0430(7) Uani 1 1 d .
H4 H 0.0462 0.4364 0.8313 0.052 Uiso 1 1 calc R
C10 C 0.1709(3) 0.49084(11) 0.8899(3) 0.0659(10) Uani 1 1 d .
H5A H 0.2213 0.4753 0.9319 0.079 Uiso 1 1 calc R
H5B H 0.1037 0.4902 0.9279 0.079 Uiso 1 1 calc R
C4 C -0.0477(3) 0.43769(11) 0.5215(3) 0.0597(9) Uani 1 1 d .
H6 H -0.1027 0.4530 0.4936 0.072 Uiso 1 1 calc R
C2 C 0.1067(3) 0.39280(10) 0.6066(3) 0.0586(9) Uani 1 1 d .
H7 H 0.1594 0.3761 0.6334 0.070 Uiso 1 1 calc R
C3 C 0.0666(3) 0.38666(10) 0.5035(3) 0.0644(10) Uani 1 1 d .
H8 H 0.0943 0.3658 0.4622 0.077 Uiso 1 1 calc R
N4 N 0.2265(2) 0.36017(9) 0.9664(3) 0.0621(8) Uani 1 1 d .
H2A H 0.2204 0.3494 1.0300 0.075 Uiso 1 1 calc R
H2B H 0.2768 0.3530 0.9234 0.075 Uiso 1 1 calc R
C5 C -0.0107(2) 0.44647(9) 0.6252(3) 0.0493(8) Uani 1 1 d .
H9 H -0.0392 0.4677 0.6644 0.059 Uiso 1 1 calc R
C1 C 0.0692(2) 0.42344(8) 0.6706(3) 0.0403(6) Uani 1 1 d .
C6 C 0.2592(3) 0.47319(12) 0.7214(4) 0.0689(11) Uani 1 1 d .
H11A H 0.2492 0.4613 0.6497 0.083 Uiso 1 1 calc R
H11B H 0.3102 0.4571 0.7611 0.083 Uiso 1 1 calc R
C7 C 0.3017(4) 0.51558(14) 0.7084(4) 0.0887(15) Uani 1 1 d .
H12A H 0.3699 0.5147 0.6723 0.106 Uiso 1 1 calc R
H12B H 0.2540 0.5309 0.6626 0.106 Uiso 1 1 calc R
C9 C 0.2090(4) 0.53358(12) 0.8809(4) 0.0933(14) Uani 1 1 d .
H13A H 0.2187 0.5446 0.9538 0.112 Uiso 1 1 calc R
H13B H 0.1561 0.5495 0.8435 0.112 Uiso 1 1 calc R
C8 C 0.3130(4) 0.53581(15) 0.8181(5) 0.1030(18) Uani 1 1 d .
H55A H 0.3327 0.5635 0.8074 0.124 Uiso 1 1 calc R
H55B H 0.3684 0.5229 0.8600 0.124 Uiso 1 1 calc R
H50 H 0.225(2) 0.3928(10) 0.789(3) 0.056(10) Uiso 1 1 d .

loop_
_atom_site_aniso_label
_atom_site_aniso_U_11
_atom_site_aniso_U_22
_atom_site_aniso_U_33
_atom_site_aniso_U_23
_atom_site_aniso_U_13
_atom_site_aniso_U_12
O1 0.0546(11) 0.0753(13) 0.0378(13) 0.0100(12) 0.0115(11) 0.0039(10)
N3 0.0563(14) 0.0581(14) 0.0345(14) 0.0111(13) 0.0086(13) 0.0159(12)
C12 0.0494(16) 0.0513(15) 0.0299(16) 0.0060(14) -0.0007(14) -0.0049(12)
N1 0.0685(16) 0.0722(17) 0.0395(16) -0.0087(15) -0.0058(15) -0.0073(15)
N2 0.0562(14) 0.0521(13) 0.0381(15) 0.0006(12) -0.0092(13) -0.0048(10)
C11 0.0489(14) 0.0467(14) 0.0335(16) 0.0030(14) -0.0004(13) 0.0033(12)
C10 0.087(2) 0.067(2) 0.044(2) -0.0043(18) -0.017(2) -0.0030(18)
C4 0.0649(19) 0.0686(19) 0.045(2) -0.0007(17) -0.0109(18) 0.0003(16)
C2 0.0717(19) 0.0536(18) 0.051(2) -0.0077(17) -0.0109(19) 0.0115(14)
C3 0.080(2) 0.0598(18) 0.053(2) -0.0234(19) -0.007(2) 0.0031(17)
N4 0.0660(15) 0.0797(19) 0.0407(17) 0.0238(16) 0.0065(14) 0.0187(13)
C5 0.0568(16) 0.0484(15) 0.0427(19) -0.0025(15) -0.0052(15) 0.0046(12)
C1 0.0495(14) 0.0382(12) 0.0332(15) 0.0049(12) -0.0012(13) -0.0013(11)
C6 0.066(2) 0.079(2) 0.062(2) 0.003(2) 0.002(2) -0.0198(18)
C7 0.088(3) 0.096(3) 0.082(3) 0.028(3) -0.018(3) -0.037(2)
C9 0.143(4) 0.072(2) 0.065(3) -0.008(2) -0.033(3) -0.024(3)
C8 0.111(3) 0.097(3) 0.102(4) 0.013(3) -0.042(3) -0.042(3)

loop_
_atom_type_symbol
_atom_type_description
_atom_type_scat_dispersion_real
_atom_type_scat_dispersion_imag
_atom_type_scat_source
C C 0.0033 0.0016 'International Tables Vol C Tables 4.2.6.8 and 6.1.1.4'
H H 0.0000 0.0000 'International Tables Vol C Tables 4.2.6.8 and 6.1.1.4'
N N 0.0061 0.0033 'International Tables Vol C Tables 4.2.6.8 and 6.1.1.4'
O O 0.0106 0.0060 'International Tables Vol C Tables 4.2.6.8 and 6.1.1.4'

loop_
_geom_angle_atom_site_label_1
_geom_angle_atom_site_label_2
_geom_angle_atom_site_label_3
_geom_angle
C12 N3 C11 123.2(3)
C12 N3 H50 120(2)
C11 N3 H50 117(2)
O1 C12 N4 123.0(3)
O1 C12 N3 121.5(3)
N4 C12 N3 115.4(3)
C3 N1 C4 116.0(3)
C6 N2 C10 111.2(3)
C6 N2 C11 112.8(3)
C10 N2 C11 112.1(3)
N3 C11 N2 115.2(2)
N3 C11 C1 112.4(2)
N2 C11 C1 108.6(2)
N3 C11 H4 106.7
N2 C11 H4 106.7
C1 C11 H4 106.7
N2 C10 C9 110.2(3)
N2 C10 H5A 109.6
C9 C10 H5A 109.6
N2 C10 H5B 109.6
C9 C10 H5B 109.6
H5A C10 H5B 108.1
N1 C4 C5 123.9(3)
N1 C4 H6 118.1
C5 C4 H6 118.1
C3 C2 C1 120.4(3)
C3 C2 H7 119.8
C1 C2 H7 119.8
N1 C3 C2 124.0(3)
N1 C3 H8 118.0
C2 C3 H8 118.0
C12 N4 H2A 120.0
C12 N4 H2B 120.0
H2A N4 H2B 120.0
C4 C5 C1 119.6(3)
C4 C5 H9 120.2
C1 C5 H9 120.2
C2 C1 C5 116.1(3)
C2 C1 C11 125.3(3)
C5 C1 C11 118.6(3)
N2 C6 C7 110.7(4)
N2 C6 H11A 109.5
C7 C6 H11A 109.5
N2 C6 H11B 109.5
C7 C6 H11B 109.5
H11A C6 H11B 108.1
C8 C7 C6 111.1(4)
C8 C7 H12A 109.4
C6 C7 H12A 109.4
C8 C7 H12B 109.4
C6 C7 H12B 109.4
H12A C7 H12B 108.0
C10 C9 C8 110.9(4)
C10 C9 H13A 109.5
C8 C9 H13A 109.5
C10 C9 H13B 109.5
C8 C9 H13B 109.5
H13A C9 H13B 108.0
C7 C8 C9 110.0(4)
C7 C8 H55A 109.7
C9 C8 H55A 109.7
C7 C8 H55B 109.7
C9 C8 H55B 109.7
H55A C8 H55B 108.2

loop_
_geom_bond_atom_site_label_1
_geom_bond_atom_site_label_2
_geom_bond_distance
O1 C12 1.240(4)
N3 C12 1.361(4)
N3 C11 1.442(4)
N3 H50 0.90(4)
C12 N4 1.338(4)
N1 C3 1.326(4)
N1 C4 1.329(5)
N2 C6 1.461(4)
N2 C10 1.464(4)
N2 C11 1.472(4)
C11 C1 1.518(4)
C11 H4 0.9800
C10 C9 1.516(5)
C10 H5A 0.9700
C10 H5B 0.9700
C4 C5 1.381(5)
C4 H6 0.9300
C2 C3 1.373(5)
C2 C1 1.374(4)
C2 H7 0.9300
C3 H8 0.9300
N4 H2A 0.8600
N4 H2B 0.8600
C5 C1 1.389(4)
C5 H9 0.9300
C6 C7 1.528(5)
C6 H11A 0.9700
C6 H11B 0.9700
C7 C8 1.507(6)
C7 H12A 0.9700
C7 H12B 0.9700
C9 C8 1.526(7)
C9 H13A 0.9700
C9 H13B 0.9700
C8 H55A 0.9700
C8 H55B 0.9700

loop_
_geom_torsion_atom_site_label_1
_geom_torsion_atom_site_label_2
_geom_torsion_atom_site_label_3
_geom_torsion_atom_site_label_4
_geom_torsion
C11 N3 C12 O1 4.1(5)
C11 N3 C12 N4 -177.6(3)
C12 N3 C11 N2 103.4(3)
C12 N3 C11 C1 -131.4(3)
C6 N2 C11 N3 56.6(4)
C10 N2 C11 N3 -69.9(3)
C6 N2 C11 C1 -70.6(3)
C10 N2 C11 C1 163.0(3)
C6 N2 C10 C9 60.3(4)
C11 N2 C10 C9 -172.4(3)
C3 N1 C4 C5 2.1(5)
C4 N1 C3 C2 -0.9(5)
C1 C2 C3 N1 -0.7(6)
N1 C4 C5 C1 -1.8(6)
C3 C2 C1 C5 1.0(5)
C3 C2 C1 C11 -178.5(3)
C4 C5 C1 C2 0.2(5)
C4 C5 C1 C11 179.8(3)
N3 C11 C1 C2 -14.2(4)
N2 C11 C1 C2 114.6(3)
N3 C11 C1 C5 166.3(3)
N2 C11 C1 C5 -65.0(3)
C10 N2 C6 C7 -59.6(4)
C11 N2 C6 C7 173.5(3)
N2 C6 C7 C8 56.2(5)
N2 C10 C9 C8 -57.4(5)
C6 C7 C8 C9 -53.2(5)
C10 C9 C8 C7 54.2(5)
